data_4129568
loop_
_publ_author_name
'Mallia, Ajith R.'
'Salini, P. S.'
'Hariharan, Mahesh'

_publ_section_title
;
 Nonparallel Stacks of Donor and Acceptor Chromophores Evade Geminate
 Charge Recombination.
;
_journal_issue 50
_journal_name_full 'Journal of the American Chemical Society'
_journal_page_first 15604
_journal_page_last 15607
_journal_paper_doi 10.1021/jacs.5b08257
_journal_volume 137
_journal_year 2015
_chemical_absolute_configuration rm
_chemical_formula_moiety 'C15 H13 N O3'
_chemical_formula_sum 'C15 H13 N O3'
_chemical_formula_weight 255.26
_space_group_crystal_system monoclinic
_space_group_IT_number 14
_space_group_name_Hall '-P 2ybc'
_space_group_name_H-M_alt 'P 1 21/c 1'
_atom_sites_solution_hydrogens geom
_audit_creation_method SHELXL-2014
_cell_angle_alpha 90
_cell_angle_beta 95.380(2)
_cell_angle_gamma 90
_cell_formula_units_Z 4
_cell_length_a 4.8045(2)
_cell_length_b 25.7786(10)
_cell_length_c 9.8034(4)
_cell_measurement_reflns_used 4510
_cell_measurement_temperature 296(2)
_cell_measurement_theta_max 27.93
_cell_measurement_theta_min 2.62
_cell_volume 1208.83(8)
_computing_cell_refinement 'Bruker SAINT'
_computing_data_collection 'Bruker APEX2'
_computing_data_reduction 'Bruker SAINT'
_computing_molecular_graphics 'Bruker SHELXTL'
_computing_publication_material 'Bruker SHELXTL'
_computing_structure_refinement 'SHELXL-2014 (Sheldrick, 2014)'
_computing_structure_solution 'SHELXL-2014 (Sheldrick, 2014)'
_diffrn_ambient_temperature 296(2)
_diffrn_detector_area_resol_mean 0
_diffrn_measured_fraction_theta_full 0.997
_diffrn_measured_fraction_theta_max 0.998
_diffrn_measurement_device_type 'Bruker APEX-II CCD'
_diffrn_measurement_method '\f and \w scans'
_diffrn_radiation_type MoK\a
_diffrn_radiation_wavelength 0.71073
_diffrn_reflns_av_R_equivalents 0.0187
_diffrn_reflns_av_unetI/netI 0.0162
_diffrn_reflns_Laue_measured_fraction_full 0.997
_diffrn_reflns_Laue_measured_fraction_max 0.998
_diffrn_reflns_limit_h_max 6
_diffrn_reflns_limit_h_min -6
_diffrn_reflns_limit_k_max 32
_diffrn_reflns_limit_k_min -31
_diffrn_reflns_limit_l_max 12
_diffrn_reflns_limit_l_min -12
_diffrn_reflns_number 10129
_diffrn_reflns_point_group_measured_fraction_full 0.997
_diffrn_reflns_point_group_measured_fraction_max 0.998
_diffrn_reflns_theta_full 25.242
_diffrn_reflns_theta_max 26.366
_diffrn_reflns_theta_min 3.159
_diffrn_source 'sealed tube'
_exptl_absorpt_coefficient_mu 0.099
_exptl_absorpt_correction_T_max 0.9854
_exptl_absorpt_correction_T_min 0.9758
_exptl_absorpt_correction_type multi-scan
_exptl_absorpt_process_details SADABS
_exptl_crystal_colour colourless
_exptl_crystal_density_diffrn 1.403
_exptl_crystal_density_meas 1.402
_exptl_crystal_density_method NONE
_exptl_crystal_description block
_exptl_crystal_F_000 536
_exptl_crystal_size_max 0.250
_exptl_crystal_size_mid 0.200
_exptl_crystal_size_min 0.150
_refine_diff_density_max 0.159
_refine_diff_density_min -0.174
_refine_diff_density_rms 0.040
_refine_ls_extinction_method none
_refine_ls_goodness_of_fit_ref 1.051
_refine_ls_hydrogen_treatment constr
_refine_ls_matrix_type full
_refine_ls_number_parameters 173
_refine_ls_number_reflns 2444
_refine_ls_number_restraints 0
_refine_ls_restrained_S_all 1.051
_refine_ls_R_factor_all 0.0526
_refine_ls_R_factor_gt 0.0404
_refine_ls_shift/su_max 0.001
_refine_ls_shift/su_mean 0.000
_refine_ls_structure_factor_coef Fsqd
_refine_ls_weighting_details 'w=1/[\s^2^(Fo^2^)+(0.0804P)^2^+0.1275P] where P=(Fo^2^+2Fc^2^)/3'
_refine_ls_weighting_scheme calc
_refine_ls_wR_factor_gt 0.1191
_refine_ls_wR_factor_ref 0.1340
_reflns_Friedel_coverage 0.000
_reflns_number_gt 1911
_reflns_number_total 2444
_reflns_threshold_expression 'I > 2\s(I)'
_cod_data_source_file ja5b08257_si_002.cif
_cod_data_source_block shelx
_cod_original_sg_symbol_H-M 'P 21/c'
_cod_database_code 4129568
_shelx_space_group_comment
;
The symmetry employed for this shelxl refinement is uniquely defined
by the following loop, which should always be used as a source of
symmetry information in preference to the above space-group names.
They are only intended as comments.
;
_shelx_estimated_absorpt_t_min 0.976
_shelx_estimated_absorpt_t_max 0.985
_shelxl_version_number 2014-3

loop_
_space_group_symop_operation_xyz
'x, y, z'
'-x, y+1/2, -z+1/2'
'-x, -y, -z'
'x, -y-1/2, z-1/2'

loop_
_atom_site_label
_atom_site_type_symbol
_atom_site_fract_x
_atom_site_fract_y
_atom_site_fract_z
_atom_site_U_iso_or_equiv
_atom_site_adp_type
_atom_site_occupancy
_atom_site_site_symmetry_order
_atom_site_calc_flag
_atom_site_refinement_flags_posn
_atom_site_refinement_flags_adp
C1 C -0.0863(2) 0.64405(5) 0.84037(12) 0.0410(3) Uani 1 1 d . .
C2 C -0.0454(3) 0.59010(5) 0.83338(13) 0.0428(3) Uani 1 1 d . .
C3 C -0.1786(3) 0.55730(7) 0.91688(16) 0.0583(4) Uani 1 1 d . .
H3 H -0.1534 0.5216 0.9103 0.070 Uiso 1 1 calc R U
C4 C -0.3507(4) 0.57701(9) 1.01110(17) 0.0716(5) Uani 1 1 d . .
H4 H -0.4372 0.5545 1.0680 0.086 Uiso 1 1 calc R U
C5 C -0.3933(3) 0.62904(9) 1.02049(16) 0.0698(5) Uani 1 1 d . .
H5 H -0.5091 0.6416 1.0839 0.084 Uiso 1 1 calc R U
C6 C -0.2645(3) 0.66440(7) 0.93543(14) 0.0538(4) Uani 1 1 d . .
C7 C -0.3030(4) 0.71862(8) 0.93925(18) 0.0691(5) Uani 1 1 d . .
H7 H -0.4192 0.7326 1.0005 0.083 Uiso 1 1 calc R U
C8 C -0.1744(4) 0.75066(7) 0.8557(2) 0.0708(5) Uani 1 1 d . .
H8 H -0.2031 0.7863 0.8605 0.085 Uiso 1 1 calc R U
C9 C 0.0024(3) 0.73080(6) 0.76152(17) 0.0559(4) Uani 1 1 d . .
H9 H 0.0898 0.7532 0.7046 0.067 Uiso 1 1 calc R U
C10 C 0.0454(3) 0.67816(5) 0.75406(13) 0.0410(3) Uani 1 1 d . .
C11 C 0.2287(3) 0.65731(5) 0.65525(13) 0.0407(3) Uani 1 1 d . .
C12 C 0.1405(3) 0.56864(5) 0.73638(14) 0.0431(3) Uani 1 1 d . .
C13 C 0.4544(3) 0.58241(6) 0.55591(14) 0.0496(4) Uani 1 1 d . .
H13A H 0.5579 0.5537 0.5997 0.060 Uiso 1 1 calc R U
H13B H 0.5883 0.6089 0.5361 0.060 Uiso 1 1 calc R U
C14 C 0.3030(3) 0.56364(6) 0.42188(16) 0.0571(4) Uani 1 1 d . .
H14A H 0.4397 0.5490 0.3660 0.069 Uiso 1 1 calc R U
H14B H 0.1762 0.5360 0.4420 0.069 Uiso 1 1 calc R U
C15 C 0.1394(4) 0.60445(7) 0.33968(16) 0.0628(4) Uani 1 1 d . .
H15A H 0.0511 0.5887 0.2567 0.075 Uiso 1 1 calc R U
H15B H -0.0075 0.6172 0.3922 0.075 Uiso 1 1 calc R U
N1 N 0.2657(2) 0.60386(4) 0.65226(11) 0.0401(3) Uani 1 1 d . .
O1 O 0.3453(2) 0.68517(4) 0.57723(11) 0.0592(3) Uani 1 1 d . .
O2 O 0.1875(2) 0.52243(4) 0.72686(12) 0.0635(3) Uani 1 1 d . .
O3 O 0.3046(3) 0.64699(5) 0.30326(12) 0.0783(4) Uani 1 1 d . .
H3A H 0.3282 0.6671 0.3681 0.117 Uiso 1 1 calc R U

loop_
_atom_site_aniso_label
_atom_site_aniso_U_11
_atom_site_aniso_U_22
_atom_site_aniso_U_33
_atom_site_aniso_U_23
_atom_site_aniso_U_13
_atom_site_aniso_U_12
C1 0.0346(6) 0.0540(8) 0.0336(6) -0.0060(5) -0.0015(5) 0.0003(5)
C2 0.0385(6) 0.0515(8) 0.0374(7) 0.0038(6) -0.0024(5) -0.0036(5)
C3 0.0526(8) 0.0681(10) 0.0528(9) 0.0171(7) -0.0026(7) -0.0089(7)
C4 0.0579(10) 0.1098(16) 0.0477(9) 0.0193(9) 0.0082(7) -0.0154(9)
C5 0.0496(9) 0.1220(17) 0.0390(8) -0.0058(9) 0.0103(6) -0.0036(9)
C6 0.0399(7) 0.0807(11) 0.0401(7) -0.0135(7) 0.0011(6) 0.0048(7)
C7 0.0534(9) 0.0882(13) 0.0655(10) -0.0350(9) 0.0050(8) 0.0117(9)
C8 0.0656(10) 0.0566(10) 0.0889(13) -0.0297(9) 0.0007(9) 0.0119(8)
C9 0.0573(9) 0.0452(8) 0.0642(10) -0.0112(7) 0.0000(7) 0.0010(6)
C10 0.0402(7) 0.0415(7) 0.0405(7) -0.0072(5) -0.0010(5) 0.0007(5)
C11 0.0427(7) 0.0396(7) 0.0398(7) -0.0034(5) 0.0032(5) -0.0054(5)
C12 0.0417(7) 0.0391(7) 0.0472(8) 0.0003(5) -0.0025(5) -0.0015(5)
C13 0.0419(7) 0.0548(8) 0.0531(8) -0.0075(6) 0.0088(6) 0.0077(6)
C14 0.0617(9) 0.0567(9) 0.0543(9) -0.0173(7) 0.0123(7) 0.0023(7)
C15 0.0645(10) 0.0766(11) 0.0473(8) -0.0091(7) 0.0052(7) -0.0007(8)
N1 0.0392(5) 0.0393(6) 0.0420(6) -0.0048(4) 0.0053(4) 0.0012(4)
O1 0.0735(7) 0.0485(6) 0.0587(6) -0.0011(5) 0.0226(5) -0.0140(5)
O2 0.0736(7) 0.0387(6) 0.0785(8) 0.0000(5) 0.0082(6) 0.0030(5)
O3 0.1007(10) 0.0816(9) 0.0572(7) 0.0039(6) 0.0315(7) -0.0023(7)

loop_
_atom_type_symbol
_atom_type_description
_atom_type_scat_dispersion_real
_atom_type_scat_dispersion_imag
_atom_type_scat_source
C C 0.0033 0.0016 'International Tables Vol C Tables 4.2.6.8 and 6.1.1.4'
H H 0.0000 0.0000 'International Tables Vol C Tables 4.2.6.8 and 6.1.1.4'
N N 0.0061 0.0033 'International Tables Vol C Tables 4.2.6.8 and 6.1.1.4'
O O 0.0106 0.0060 'International Tables Vol C Tables 4.2.6.8 and 6.1.1.4'

loop_
_geom_angle_atom_site_label_1
_geom_angle_atom_site_label_2
_geom_angle_atom_site_label_3
_geom_angle
C2 C1 C10 120.96(12)
C2 C1 C6 119.43(13)
C10 C1 C6 119.61(13)
C3 C2 C1 120.24(14)
C3 C2 C12 119.84(14)
C1 C2 C12 119.92(12)
C2 C3 C4 120.58(16)
C2 C3 H3 119.7
C4 C3 H3 119.7
C5 C4 C3 120.45(15)
C5 C4 H4 119.8
C3 C4 H4 119.8
C4 C5 C6 121.17(15)
C4 C5 H5 119.4
C6 C5 H5 119.4
C7 C6 C5 123.80(15)
C7 C6 C1 118.08(15)
C5 C6 C1 118.11(16)
C8 C7 C6 121.35(14)
C8 C7 H7 119.3
C6 C7 H7 119.3
C7 C8 C9 120.86(16)
C7 C8 H8 119.6
C9 C8 H8 119.6
C10 C9 C8 119.75(16)
C10 C9 H9 120.1
C8 C9 H9 120.1
C9 C10 C1 120.35(13)
C9 C10 C11 119.84(13)
C1 C10 C11 119.81(12)
O1 C11 N1 120.15(12)
O1 C11 C10 122.35(12)
N1 C11 C10 117.50(11)
O2 C12 N1 119.74(13)
O2 C12 C2 123.05(13)
N1 C12 C2 117.21(11)
N1 C13 C14 113.55(11)
N1 C13 H13A 108.9
C14 C13 H13A 108.9
N1 C13 H13B 108.9
C14 C13 H13B 108.9
H13A C13 H13B 107.7
C15 C14 C13 115.15(13)
C15 C14 H14A 108.5
C13 C14 H14A 108.5
C15 C14 H14B 108.5
C13 C14 H14B 108.5
H14A C14 H14B 107.5
O3 C15 C14 113.56(14)
O3 C15 H15A 108.9
C14 C15 H15A 108.9
O3 C15 H15B 108.9
C14 C15 H15B 108.9
H15A C15 H15B 107.7
C11 N1 C12 124.59(11)
C11 N1 C13 118.17(11)
C12 N1 C13 117.23(11)
C15 O3 H3A 109.5

loop_
_geom_bond_atom_site_label_1
_geom_bond_atom_site_label_2
_geom_bond_distance
C1 C2 1.4072(19)
C1 C10 1.4105(19)
C1 C6 1.4236(18)
C2 C3 1.376(2)
C2 C12 1.4719(19)
C3 C4 1.392(2)
C3 H3 0.9300
C4 C5 1.361(3)
C4 H4 0.9300
C5 C6 1.416(2)
C5 H5 0.9300
C6 C7 1.411(3)
C7 C8 1.353(3)
C7 H7 0.9300
C8 C9 1.408(2)
C8 H8 0.9300
C9 C10 1.3754(19)
C9 H9 0.9300
C10 C11 1.4709(18)
C11 O1 1.2224(15)
C11 N1 1.3901(17)
C12 O2 1.2178(17)
C12 N1 1.3997(17)
C13 N1 1.4766(16)
C13 C14 1.520(2)
C13 H13A 0.9700
C13 H13B 0.9700
C14 C15 1.502(2)
C14 H14A 0.9700
C14 H14B 0.9700
C15 O3 1.419(2)
C15 H15A 0.9700
C15 H15B 0.9700
O3 H3A 0.8200

loop_
_geom_hbond_atom_site_label_D
_geom_hbond_atom_site_label_H
_geom_hbond_atom_site_label_A
_geom_hbond_distance_DH
_geom_hbond_distance_HA
_geom_hbond_distance_DA
_geom_hbond_angle_DHA
O3 H3A O1 0.82 2.10 2.8500(16) 152.7
